data_4079600
loop_
_publ_author_name
'Donets, Pavel A.'
'Saget, Tanguy'
'Cramer, Nicolai'

_publ_section_title
;
 Chiral Monodentate Trialkylphosphines Based on the Phospholane
 Architecture
;
_journal_issue 23
_journal_name_full Organometallics
_journal_page_first 8040
_journal_paper_doi 10.1021/om3008772
_journal_volume 31
_journal_year 2012
_chemical_absolute_configuration rmad
_chemical_formula_moiety 'C24 H46 Cl2 P2 Pd'
_chemical_formula_sum 'C24 H46 Cl2 P2 Pd'
_chemical_formula_weight 573.85
_chemical_name_systematic
; 
 ? 
;
_space_group_IT_number 4
_symmetry_cell_setting monoclinic
_symmetry_space_group_name_Hall 'P 2yb'
_symmetry_space_group_name_H-M 'P 1 21 1'
_atom_sites_solution_hydrogens geom
_atom_sites_solution_primary direct
_atom_sites_solution_secondary difmap
_audit_creation_method SHELXL-97
_cell_angle_alpha 90.00
_cell_angle_beta 105.993(16)
_cell_angle_gamma 90.00
_cell_formula_units_Z 2
_cell_length_a 8.298(3)
_cell_length_b 19.970(6)
_cell_length_c 8.468(2)
_cell_measurement_reflns_used 1946
_cell_measurement_temperature 140(2)
_cell_measurement_theta_max 20
_cell_measurement_theta_min 3
_cell_volume 1348.9(7)
_computing_cell_refinement 'automar, marresearch, 2010'
_computing_data_collection 'marmux - Micro-beam system, marresearch, 2010'
_computing_data_reduction 'automar, marresearch, 2010'
_computing_molecular_graphics 'Bruker SHELXTL'
_computing_publication_material 'Bruker SHELXTL'
_computing_structure_refinement 'SHELXL-97 (Sheldrick, 1997)'
_computing_structure_solution 'SHELXS-97 (Sheldrick, 1990)'
_diffrn_ambient_temperature 140(2)
_diffrn_measured_fraction_theta_full 0.965
_diffrn_measured_fraction_theta_max 0.965
_diffrn_measurement_device_type marmux
_diffrn_measurement_method '\p scans'
_diffrn_radiation_monochromator graphite
_diffrn_radiation_source 'fine-focus sealed tube'
_diffrn_radiation_type MoK\a
_diffrn_radiation_wavelength 0.71073
_diffrn_reflns_av_R_equivalents 0.0000
_diffrn_reflns_av_sigmaI/netI 0.2139
_diffrn_reflns_limit_h_max 11
_diffrn_reflns_limit_h_min -11
_diffrn_reflns_limit_k_max 28
_diffrn_reflns_limit_k_min -24
_diffrn_reflns_limit_l_max 11
_diffrn_reflns_limit_l_min -11
_diffrn_reflns_number 6684
_diffrn_reflns_theta_full 30.08
_diffrn_reflns_theta_max 30.08
_diffrn_reflns_theta_min 2.55
_exptl_absorpt_coefficient_mu 1.014
_exptl_absorpt_correction_type none
_exptl_crystal_colour yellow
_exptl_crystal_density_diffrn 1.413
_exptl_crystal_density_method 'not measured'
_exptl_crystal_description prismatic
_exptl_crystal_F_000 600
_exptl_crystal_size_max 0.40
_exptl_crystal_size_mid 0.22
_exptl_crystal_size_min 0.16
_refine_diff_density_max 1.504
_refine_diff_density_min -1.999
_refine_diff_density_rms 0.215
_refine_ls_abs_structure_details 'Flack H D (1983), Acta Cryst. A39, 876-881'
_refine_ls_abs_structure_Flack 0.10(4)
_refine_ls_extinction_method none
_refine_ls_goodness_of_fit_ref 0.976
_refine_ls_hydrogen_treatment constr
_refine_ls_matrix_type full
_refine_ls_number_parameters 267
_refine_ls_number_reflns 6684
_refine_ls_number_restraints 1
_refine_ls_restrained_S_all 0.976
_refine_ls_R_factor_all 0.0759
_refine_ls_R_factor_gt 0.0658
_refine_ls_shift/su_max 0.000
_refine_ls_shift/su_mean 0.000
_refine_ls_structure_factor_coef Fsqd
_refine_ls_weighting_details 'calc w=1/[\s^2^(Fo^2^)+(0.0000P)^2^+0.5409P] where P=(Fo^2^+2Fc^2^)/3'
_refine_ls_weighting_scheme calc
_refine_ls_wR_factor_gt 0.1758
_refine_ls_wR_factor_ref 0.1914
_reflns_number_gt 6347
_reflns_number_total 6684
_reflns_threshold_expression >2sigma(I)
_cod_data_source_file om3008772_si_002.cif
_cod_data_source_block pdo-605
_cod_depositor_comments
;
The following automatic conversions were performed:

'_symmetry_cell_setting' value 'Monoclinic' changed to 'monoclinic'
according to /home/saulius/struct/CIF-dictionaries/cif_core.dic
dictionary named 'cif_core.dic' version 2.4.2 from 2011-04-26.

Automatic conversion script
Id: cif_fix_values 1891 2012-01-12 08:04:46Z andrius 
;
_cod_original_sg_symbol_H-M 'P 21'
_cod_database_code 4079600

loop_
_symmetry_equiv_pos_as_xyz
'x, y, z'
'-x, y+1/2, -z'

loop_
_atom_site_label
_atom_site_type_symbol
_atom_site_fract_x
_atom_site_fract_y
_atom_site_fract_z
_atom_site_U_iso_or_equiv
_atom_site_adp_type
_atom_site_occupancy
_atom_site_symmetry_multiplicity
_atom_site_calc_flag
_atom_site_refinement_flags
Pd1 Pd 0.27903(4) 0.361432(17) 0.10511(3) 0.02339(12) Uani 1 1 d .
Cl1 Cl 0.4320(2) 0.28744(7) -0.0016(2) 0.0362(3) Uani 1 1 d .
Cl2 Cl 0.10047(18) 0.43722(7) 0.17567(18) 0.0344(3) Uani 1 1 d .
P1 P 0.16402(16) 0.27505(7) 0.22672(16) 0.0231(2) Uani 1 1 d .
P2 P 0.39098(16) 0.45118(7) -0.00362(15) 0.0243(2) Uani 1 1 d .
C1 C 0.0011(6) 0.2268(2) 0.0742(5) 0.0242(8) Uani 1 1 d .
H1 H -0.0749 0.2060 0.1339 0.029 Uiso 1 1 calc R
C2 C -0.1043(6) 0.2727(3) -0.0565(6) 0.0293(9) Uani 1 1 d .
H2A H -0.0334 0.2932 -0.1201 0.035 Uiso 1 1 calc R
H2B H -0.1520 0.3091 -0.0039 0.035 Uiso 1 1 calc R
C3 C -0.2483(6) 0.2321(3) -0.1734(7) 0.0358(11) Uani 1 1 d .
H3A H -0.3257 0.2158 -0.1114 0.043 Uiso 1 1 calc R
H3B H -0.3125 0.2617 -0.2623 0.043 Uiso 1 1 calc R
C4 C -0.1804(6) 0.1724(3) -0.2487(5) 0.0283(9) Uani 1 1 d .
H4A H -0.2753 0.1450 -0.3129 0.034 Uiso 1 1 calc R
H4B H -0.1176 0.1889 -0.3248 0.034 Uiso 1 1 calc R
C5 C -0.0668(6) 0.1296(3) -0.1181(6) 0.0317(10) Uani 1 1 d .
H5A H -0.0176 0.0938 -0.1713 0.038 Uiso 1 1 calc R
H5B H -0.1335 0.1079 -0.0519 0.038 Uiso 1 1 calc R
C6 C 0.0746(6) 0.1705(3) -0.0047(6) 0.0294(9) Uani 1 1 d .
H6A H 0.1442 0.1411 0.0817 0.035 Uiso 1 1 calc R
H6B H 0.1473 0.1894 -0.0687 0.035 Uiso 1 1 calc R
C7 C 0.3004(6) 0.2102(3) 0.3584(6) 0.0298(10) Uani 1 1 d .
H7 H 0.2354 0.1674 0.3409 0.036 Uiso 1 1 calc R
C8 C 0.3089(7) 0.2347(3) 0.5358(7) 0.0371(11) Uani 1 1 d .
H8A H 0.3481 0.1980 0.6158 0.044 Uiso 1 1 calc R
H8B H 0.3878 0.2727 0.5668 0.044 Uiso 1 1 calc R
C9 C 0.1362(8) 0.2560(4) 0.5353(6) 0.0378(12) Uani 1 1 d .
H9A H 0.1390 0.2786 0.6401 0.045 Uiso 1 1 calc R
H9B H 0.0620 0.2165 0.5233 0.045 Uiso 1 1 calc R
C10 C 0.0700(7) 0.3042(3) 0.3912(6) 0.0312(10) Uani 1 1 d .
H10 H 0.1202 0.3490 0.4279 0.037 Uiso 1 1 calc R
C11 C 0.4684(8) 0.1949(4) 0.3330(7) 0.0418(13) Uani 1 1 d .
H11A H 0.5402 0.2346 0.3591 0.063 Uiso 1 1 calc R
H11B H 0.4543 0.1822 0.2182 0.063 Uiso 1 1 calc R
H11C H 0.5206 0.1579 0.4050 0.063 Uiso 1 1 calc R
C12 C -0.1192(7) 0.3132(4) 0.3446(7) 0.0385(12) Uani 1 1 d .
H12A H -0.1738 0.2710 0.3007 0.058 Uiso 1 1 calc R
H12B H -0.1520 0.3483 0.2611 0.058 Uiso 1 1 calc R
H12C H -0.1538 0.3261 0.4421 0.058 Uiso 1 1 calc R
C13 C 0.4943(6) 0.5177(3) 0.1455(6) 0.0297(9) Uani 1 1 d .
H13 H 0.4333 0.5608 0.1116 0.036 Uiso 1 1 calc R
C14 C 0.6739(7) 0.5247(3) 0.1247(7) 0.0366(11) Uani 1 1 d .
H14A H 0.7110 0.5719 0.1422 0.044 Uiso 1 1 calc R
H14B H 0.7529 0.4968 0.2079 0.044 Uiso 1 1 calc R
C15 C 0.6758(6) 0.5025(3) -0.0463(7) 0.0354(11) Uani 1 1 d .
H15A H 0.7925 0.4948 -0.0504 0.042 Uiso 1 1 calc R
H15B H 0.6249 0.5374 -0.1279 0.042 Uiso 1 1 calc R
C16 C 0.5750(6) 0.4377(3) -0.0843(6) 0.0327(10) Uani 1 1 d .
H16 H 0.6447 0.4026 -0.0125 0.039 Uiso 1 1 calc R
C17 C 0.4984(8) 0.5033(4) 0.3246(7) 0.0416(14) Uani 1 1 d .
H17A H 0.5429 0.4582 0.3548 0.062 Uiso 1 1 calc R
H17B H 0.3846 0.5063 0.3368 0.062 Uiso 1 1 calc R
H17C H 0.5704 0.5363 0.3966 0.062 Uiso 1 1 calc R
C18 C 0.5413(8) 0.4119(3) -0.2578(7) 0.0375(11) Uani 1 1 d .
H18A H 0.4862 0.4470 -0.3349 0.056 Uiso 1 1 calc R
H18B H 0.4682 0.3726 -0.2717 0.056 Uiso 1 1 calc R
H18C H 0.6475 0.3996 -0.2795 0.056 Uiso 1 1 calc R
C19 C 0.2228(6) 0.4951(2) -0.1581(6) 0.0240(8) Uani 1 1 d .
H19 H 0.1460 0.5130 -0.0955 0.029 Uiso 1 1 calc R
C20 C 0.2750(7) 0.5560(3) -0.2405(7) 0.0304(10) Uani 1 1 d .
H20A H 0.3485 0.5417 -0.3086 0.036 Uiso 1 1 calc R
H20B H 0.3390 0.5874 -0.1557 0.036 Uiso 1 1 calc R
C21 C 0.1204(7) 0.5916(3) -0.3488(6) 0.0310(10) Uani 1 1 d .
H21A H 0.0520 0.6093 -0.2790 0.037 Uiso 1 1 calc R
H21B H 0.1566 0.6300 -0.4047 0.037 Uiso 1 1 calc R
C22 C 0.0149(7) 0.5446(3) -0.4761(7) 0.0359(11) Uani 1 1 d .
H22A H 0.0795 0.5306 -0.5529 0.043 Uiso 1 1 calc R
H22B H -0.0868 0.5684 -0.5403 0.043 Uiso 1 1 calc R
C23 C -0.0366(7) 0.4828(3) -0.3960(7) 0.0374(12) Uani 1 1 d .
H23A H -0.1132 0.4963 -0.3304 0.045 Uiso 1 1 calc R
H23B H -0.0982 0.4516 -0.4827 0.045 Uiso 1 1 calc R
C24 C 0.1146(6) 0.4469(3) -0.2854(6) 0.0325(10) Uani 1 1 d .
H24A H 0.1830 0.4278 -0.3534 0.039 Uiso 1 1 calc R
H24B H 0.0759 0.4096 -0.2280 0.039 Uiso 1 1 calc R

loop_
_atom_site_aniso_label
_atom_site_aniso_U_11
_atom_site_aniso_U_22
_atom_site_aniso_U_33
_atom_site_aniso_U_23
_atom_site_aniso_U_13
_atom_site_aniso_U_12
Pd1 0.02247(17) 0.02337(19) 0.02480(18) 0.00041(12) 0.00731(11) 0.00029(10)
Cl1 0.0422(8) 0.0288(7) 0.0441(7) 0.0009(5) 0.0230(6) 0.0057(5)
Cl2 0.0341(6) 0.0302(7) 0.0441(7) 0.0031(5) 0.0194(5) 0.0059(5)
P1 0.0220(5) 0.0241(6) 0.0229(5) -0.0014(4) 0.0055(4) -0.0020(4)
P2 0.0233(6) 0.0248(6) 0.0246(5) 0.0024(4) 0.0060(4) 0.0011(4)
C1 0.0247(19) 0.021(2) 0.0291(19) -0.0059(17) 0.0106(15) -0.0042(15)
C2 0.032(2) 0.020(2) 0.032(2) 0.0021(18) 0.0004(16) 0.0020(16)
C3 0.024(2) 0.041(3) 0.036(2) -0.006(2) -0.0015(16) 0.0073(19)
C4 0.025(2) 0.036(3) 0.0219(17) -0.0043(18) 0.0027(14) 0.0024(17)
C5 0.031(2) 0.031(3) 0.030(2) -0.0078(19) 0.0033(17) 0.0002(18)
C6 0.028(2) 0.025(2) 0.031(2) -0.0096(18) 0.0023(16) 0.0046(16)
C7 0.026(2) 0.033(3) 0.0253(18) 0.0025(18) -0.0002(15) 0.0003(17)
C8 0.034(2) 0.040(3) 0.032(2) -0.001(2) -0.0002(18) 0.000(2)
C9 0.040(3) 0.048(4) 0.028(2) -0.001(2) 0.0122(18) -0.007(2)
C10 0.035(2) 0.030(3) 0.031(2) -0.0099(19) 0.0121(18) -0.0050(18)
C11 0.032(3) 0.050(4) 0.040(3) 0.007(3) 0.003(2) 0.010(2)
C12 0.036(3) 0.044(3) 0.039(3) -0.007(2) 0.015(2) 0.000(2)
C13 0.032(2) 0.025(2) 0.029(2) -0.0015(18) 0.0048(16) -0.0018(17)
C14 0.030(2) 0.046(3) 0.033(2) -0.003(2) 0.0064(18) -0.007(2)
C15 0.024(2) 0.043(3) 0.036(2) 0.008(2) 0.0033(17) -0.0024(18)
C16 0.029(2) 0.039(3) 0.035(2) 0.009(2) 0.0171(18) 0.0054(19)
C17 0.036(3) 0.056(4) 0.029(2) -0.011(2) 0.0037(19) -0.009(2)
C18 0.044(3) 0.030(3) 0.043(3) 0.001(2) 0.020(2) 0.004(2)
C19 0.0230(19) 0.022(2) 0.0250(18) 0.0024(16) 0.0032(14) -0.0028(15)
C20 0.030(2) 0.027(2) 0.033(2) 0.0065(18) 0.0080(17) 0.0018(17)
C21 0.034(2) 0.026(2) 0.030(2) -0.0015(18) 0.0045(17) 0.0025(17)
C22 0.037(3) 0.035(3) 0.031(2) 0.001(2) 0.0006(18) 0.004(2)
C23 0.032(2) 0.038(3) 0.034(2) 0.003(2) -0.0052(19) -0.004(2)
C24 0.032(2) 0.028(3) 0.033(2) 0.002(2) 0.0015(18) -0.0038(19)

loop_
_atom_type_symbol
_atom_type_description
_atom_type_scat_dispersion_real
_atom_type_scat_dispersion_imag
_atom_type_scat_source
C C 0.0033 0.0016 'International Tables Vol C Tables 4.2.6.8 and 6.1.1.4'
H H 0.0000 0.0000 'International Tables Vol C Tables 4.2.6.8 and 6.1.1.4'
P P 0.1023 0.0942 'International Tables Vol C Tables 4.2.6.8 and 6.1.1.4'
Cl Cl 0.1484 0.1585 'International Tables Vol C Tables 4.2.6.8 and 6.1.1.4'
Pd Pd -0.9988 1.0072 'International Tables Vol C Tables 4.2.6.8 and 6.1.1.4'

loop_
_geom_angle_atom_site_label_1
_geom_angle_atom_site_label_2
_geom_angle_atom_site_label_3
_geom_angle
Cl1 Pd1 Cl2 171.95(6)
Cl1 Pd1 P2 90.90(6)
Cl2 Pd1 P2 87.25(5)
Cl1 Pd1 P1 92.04(6)
Cl2 Pd1 P1 90.04(5)
P2 Pd1 P1 176.69(5)
C1 P1 C10 107.8(2)
C1 P1 C7 105.0(2)
C10 P1 C7 94.6(3)
C1 P1 Pd1 112.47(15)
C10 P1 Pd1 113.76(19)
C7 P1 Pd1 121.22(17)
C19 P2 C16 110.2(2)
C19 P2 C13 104.9(2)
C16 P2 C13 94.7(3)
C19 P2 Pd1 109.88(16)
C16 P2 Pd1 119.5(2)
C13 P2 Pd1 116.07(17)
C2 C1 C6 110.4(4)
C2 C1 P1 110.9(3)
C6 C1 P1 112.7(3)
C2 C1 H1 107.6
C6 C1 H1 107.6
P1 C1 H1 107.6
C1 C2 C3 109.7(4)
C1 C2 H2A 109.7
C3 C2 H2A 109.7
C1 C2 H2B 109.7
C3 C2 H2B 109.7
H2A C2 H2B 108.2
C4 C3 C2 111.4(4)
C4 C3 H3A 109.3
C2 C3 H3A 109.3
C4 C3 H3B 109.3
C2 C3 H3B 109.3
H3A C3 H3B 108.0
C5 C4 C3 111.4(4)
C5 C4 H4A 109.4
C3 C4 H4A 109.4
C5 C4 H4B 109.4
C3 C4 H4B 109.4
H4A C4 H4B 108.0
C4 C5 C6 112.0(5)
C4 C5 H5A 109.2
C6 C5 H5A 109.2
C4 C5 H5B 109.2
C6 C5 H5B 109.2
H5A C5 H5B 107.9
C1 C6 C5 109.8(4)
C1 C6 H6A 109.7
C5 C6 H6A 109.7
C1 C6 H6B 109.7
C5 C6 H6B 109.7
H6A C6 H6B 108.2
C11 C7 C8 113.9(4)
C11 C7 P1 119.3(4)
C8 C7 P1 102.5(4)
C11 C7 H7 106.8
C8 C7 H7 106.8
P1 C7 H7 106.8
C9 C8 C7 107.3(4)
C9 C8 H8A 110.3
C7 C8 H8A 110.3
C9 C8 H8B 110.3
C7 C8 H8B 110.3
H8A C8 H8B 108.5
C8 C9 C10 108.3(4)
C8 C9 H9A 110.0
C10 C9 H9A 110.0
C8 C9 H9B 110.0
C10 C9 H9B 110.0
H9A C9 H9B 108.4
C12 C10 C9 113.5(5)
C12 C10 P1 117.2(4)
C9 C10 P1 105.4(4)
C12 C10 H10 106.7
C9 C10 H10 106.7
P1 C10 H10 106.7
C7 C11 H11A 109.5
C7 C11 H11B 109.5
H11A C11 H11B 109.5
C7 C11 H11C 109.5
H11A C11 H11C 109.5
H11B C11 H11C 109.5
C10 C12 H12A 109.5
C10 C12 H12B 109.5
H12A C12 H12B 109.5
C10 C12 H12C 109.5
H12A C12 H12C 109.5
H12B C12 H12C 109.5
C17 C13 C14 111.6(4)
C17 C13 P2 114.6(4)
C14 C13 P2 105.2(4)
C17 C13 H13 108.4
C14 C13 H13 108.4
P2 C13 H13 108.4
C15 C14 C13 110.1(4)
C15 C14 H14A 109.6
C13 C14 H14A 109.6
C15 C14 H14B 109.6
C13 C14 H14B 109.6
H14A C14 H14B 108.2
C14 C15 C16 107.4(5)
C14 C15 H15A 110.2
C16 C15 H15A 110.2
C14 C15 H15B 110.2
C16 C15 H15B 110.2
H15A C15 H15B 108.5
C18 C16 C15 116.0(5)
C18 C16 P2 117.2(4)
C15 C16 P2 104.9(4)
C18 C16 H16 105.9
C15 C16 H16 105.9
P2 C16 H16 105.9
C13 C17 H17A 109.5
C13 C17 H17B 109.5
H17A C17 H17B 109.5
C13 C17 H17C 109.5
H17A C17 H17C 109.5
H17B C17 H17C 109.5
C16 C18 H18A 109.5
C16 C18 H18B 109.5
H18A C18 H18B 109.5
C16 C18 H18C 109.5
H18A C18 H18C 109.5
H18B C18 H18C 109.5
C20 C19 C24 111.3(4)
C20 C19 P2 116.6(3)
C24 C19 P2 112.3(3)
C20 C19 H19 105.1
C24 C19 H19 105.1
P2 C19 H19 105.1
C19 C20 C21 110.4(4)
C19 C20 H20A 109.6
C21 C20 H20A 109.6
C19 C20 H20B 109.6
C21 C20 H20B 109.6
H20A C20 H20B 108.1
C22 C21 C20 111.3(4)
C22 C21 H21A 109.4
C20 C21 H21A 109.4
C22 C21 H21B 109.4
C20 C21 H21B 109.4
H21A C21 H21B 108.0
C21 C22 C23 111.3(4)
C21 C22 H22A 109.4
C23 C22 H22A 109.4
C21 C22 H22B 109.4
C23 C22 H22B 109.4
H22A C22 H22B 108.0
C24 C23 C22 111.7(5)
C24 C23 H23A 109.3
C22 C23 H23A 109.3
C24 C23 H23B 109.3
C22 C23 H23B 109.3
H23A C23 H23B 107.9
C23 C24 C19 111.1(5)
C23 C24 H24A 109.4
C19 C24 H24A 109.4
C23 C24 H24B 109.4
C19 C24 H24B 109.4
H24A C24 H24B 108.0

loop_
_geom_bond_atom_site_label_1
_geom_bond_atom_site_label_2
_geom_bond_distance
Pd1 Cl1 2.2899(15)
Pd1 Cl2 2.3089(14)
Pd1 P2 2.3226(15)
Pd1 P1 2.3428(14)
P1 C1 1.861(5)
P1 C10 1.867(5)
P1 C7 1.872(5)
P2 C19 1.850(5)
P2 C16 1.857(5)
P2 C13 1.870(5)
C1 C2 1.516(7)
C1 C6 1.518(7)
C1 H1 1.0000
C2 C3 1.553(7)
C2 H2A 0.9900
C2 H2B 0.9900
C3 C4 1.531(8)
C3 H3A 0.9900
C3 H3B 0.9900
C4 C5 1.506(7)
C4 H4A 0.9900
C4 H4B 0.9900
C5 C6 1.532(7)
C5 H5A 0.9900
C5 H5B 0.9900
C6 H6A 0.9900
C6 H6B 0.9900
C7 C11 1.500(8)
C7 C8 1.563(7)
C7 H7 1.0000
C8 C9 1.494(8)
C8 H8A 0.9900
C8 H8B 0.9900
C9 C10 1.532(8)
C9 H9A 0.9900
C9 H9B 0.9900
C10 C12 1.520(8)
C10 H10 1.0000
C11 H11A 0.9800
C11 H11B 0.9800
C11 H11C 0.9800
C12 H12A 0.9800
C12 H12B 0.9800
C12 H12C 0.9800
C13 C17 1.535(8)
C13 C14 1.555(8)
C13 H13 1.0000
C14 C15 1.519(8)
C14 H14A 0.9900
C14 H14B 0.9900
C15 C16 1.527(8)
C15 H15A 0.9900
C15 H15B 0.9900
C16 C18 1.508(8)
C16 H16 1.0000
C17 H17A 0.9800
C17 H17B 0.9800
C17 H17C 0.9800
C18 H18A 0.9800
C18 H18B 0.9800
C18 H18C 0.9800
C19 C20 1.523(7)
C19 C24 1.537(7)
C19 H19 1.0000
C20 C21 1.530(7)
C20 H20A 0.9900
C20 H20B 0.9900
C21 C22 1.513(8)
C21 H21A 0.9900
C21 H21B 0.9900
C22 C23 1.526(9)
C22 H22A 0.9900
C22 H22B 0.9900
C23 C24 1.522(7)
C23 H23A 0.9900
C23 H23B 0.9900
C24 H24A 0.9900
C24 H24B 0.9900

loop_
_geom_torsion_atom_site_label_1
_geom_torsion_atom_site_label_2
_geom_torsion_atom_site_label_3
_geom_torsion_atom_site_label_4
_geom_torsion
Cl1 Pd1 P1 C1 -74.53(17)
Cl2 Pd1 P1 C1 97.70(17)
Cl1 Pd1 P1 C10 162.5(2)
Cl2 Pd1 P1 C10 -25.3(2)
Cl1 Pd1 P1 C7 50.9(2)
Cl2 Pd1 P1 C7 -136.9(2)
Cl1 Pd1 P2 C19 116.13(18)
Cl2 Pd1 P2 C19 -56.04(17)
Cl1 Pd1 P2 C16 -12.7(2)
Cl2 Pd1 P2 C16 175.1(2)
Cl1 Pd1 P2 C13 -125.2(2)
Cl2 Pd1 P2 C13 62.7(2)
C10 P1 C1 C2 88.1(4)
C7 P1 C1 C2 -171.9(3)
Pd1 P1 C1 C2 -38.1(4)
C10 P1 C1 C6 -147.6(4)
C7 P1 C1 C6 -47.6(4)
Pd1 P1 C1 C6 86.1(4)
C6 C1 C2 C3 59.2(5)
P1 C1 C2 C3 -175.3(3)
C1 C2 C3 C4 -55.6(6)
C2 C3 C4 C5 53.1(6)
C3 C4 C5 C6 -54.1(6)
C2 C1 C6 C5 -59.9(6)
P1 C1 C6 C5 175.5(3)
C4 C5 C6 C1 57.3(6)
C1 P1 C7 C11 103.3(5)
C10 P1 C7 C11 -146.9(5)
Pd1 P1 C7 C11 -25.5(5)
C1 P1 C7 C8 -129.9(3)
C10 P1 C7 C8 -20.1(4)
Pd1 P1 C7 C8 101.3(3)
C11 C7 C8 C9 172.9(5)
P1 C7 C8 C9 42.7(5)
C7 C8 C9 C10 -50.7(6)
C8 C9 C10 C12 162.5(5)
C8 C9 C10 P1 32.9(5)
C1 P1 C10 C12 -26.2(5)
C7 P1 C10 C12 -133.6(5)
Pd1 P1 C10 C12 99.3(4)
C1 P1 C10 C9 101.2(4)
C7 P1 C10 C9 -6.2(4)
Pd1 P1 C10 C9 -133.3(3)
C19 P2 C13 C17 123.7(4)
C16 P2 C13 C17 -123.9(4)
Pd1 P2 C13 C17 2.3(5)
C19 P2 C13 C14 -113.4(4)
C16 P2 C13 C14 -1.0(4)
Pd1 P2 C13 C14 125.2(3)
C17 C13 C14 C15 150.2(6)
P2 C13 C14 C15 25.4(6)
C13 C14 C15 C16 -44.3(6)
C14 C15 C16 C18 172.0(5)
C14 C15 C16 P2 41.0(5)
C19 P2 C16 C18 -45.3(5)
C13 P2 C16 C18 -153.0(5)
Pd1 P2 C16 C18 83.4(4)
C19 P2 C16 C15 85.0(4)
C13 P2 C16 C15 -22.8(4)
Pd1 P2 C16 C15 -146.3(3)
C16 P2 C19 C20 -46.8(5)
C13 P2 C19 C20 54.0(4)
Pd1 P2 C19 C20 179.4(3)
C16 P2 C19 C24 83.4(4)
C13 P2 C19 C24 -175.8(4)
Pd1 P2 C19 C24 -50.4(4)
C24 C19 C20 C21 56.1(6)
P2 C19 C20 C21 -173.2(3)
C19 C20 C21 C22 -56.9(6)
C20 C21 C22 C23 56.2(6)
C21 C22 C23 C24 -54.8(7)
C22 C23 C24 C19 54.0(6)
C20 C19 C24 C23 -55.0(6)
P2 C19 C24 C23 172.1(4)
